data_2223598
loop_
_publ_author_name
'Sekioka, Yusuke'
'Suzuki, Takayoshi'

_publ_section_title
;Bis[\m-2-(aminosulfanyl)pyridine(1{-})]bis[(\h^5^-pentamethylcyclopentadienyl)iridium(III)]
 diiodide
;
_journal_coeditor_code ZS2007
_journal_issue 10
_journal_name_full 'Acta Crystallographica Section E'
_journal_page_first m1229
_journal_page_last m1230
_journal_paper_doi 10.1107/S1600536809037167
_journal_volume 65
_journal_year 2009
_chemical_formula_iupac '[Ir2 (C10 H15)2 (C5 H5 N2 S)2] I2'
_chemical_formula_moiety 'C30 H40 Ir2 N4 S2 2+ , 2(I -)'
_chemical_formula_sum 'C30 H40 I2 Ir2 N4 S2'
_chemical_formula_weight 1158.98
_chemical_name_systematic
;
Bis[\m-2-(aminosulfanyl)pyridine(1-)]bis[(\h^5^-
pentamethylcyclopentadienyl)iridium(III)] diiodide
;
_space_group_IT_number 14
_symmetry_cell_setting monoclinic
_symmetry_space_group_name_Hall '-P 2yn'
_symmetry_space_group_name_H-M 'P 1 21/n 1'
_atom_sites_solution_hydrogens geom
_atom_sites_solution_primary direct
_atom_sites_solution_secondary difmap
_audit_creation_method SHELXL-97
_cell_angle_alpha 90.00
_cell_angle_beta 102.754(19)
_cell_angle_gamma 90.00
_cell_formula_units_Z 2
_cell_length_a 12.839(3)
_cell_length_b 12.169(3)
_cell_length_c 11.299(4)
_cell_measurement_reflns_used 25
_cell_measurement_temperature 296(2)
_cell_measurement_theta_max 17.0
_cell_measurement_theta_min 15.1
_cell_volume 1721.8(9)
_computing_cell_refinement '<i>WinAFC Diffractometer Control Software</i> (Rigaku, 1999)'
_computing_data_collection '<i>WinAFC Diffractometer Control Software</i> (Rigaku, 1999)'
_computing_data_reduction '<i>CrystalStructure</i> (Rigaku/MSC, 2004)'
_computing_molecular_graphics '<i>ORTEP-3</i> (Farrugia, 1997)'
_computing_publication_material '<i>SHELXL97</i> (Sheldrick, 2008)'
_computing_structure_refinement '<i>SHELXL97</i> (Sheldrick, 2008)'
_computing_structure_solution '<i>SIR92</i> (Altomare <i>et al.</i>, 1994)'
_diffrn_ambient_temperature 296(2)
_diffrn_measured_fraction_theta_full 0.999
_diffrn_measured_fraction_theta_max 0.999
_diffrn_measurement_device_type 'Rigaku AFC7R'
_diffrn_measurement_method \w-2\q
_diffrn_radiation_monochromator graphite
_diffrn_radiation_source 'rotating anode'
_diffrn_radiation_type 'Mo K\a'
_diffrn_radiation_wavelength 0.71069
_diffrn_reflns_av_R_equivalents 0.0800
_diffrn_reflns_av_sigmaI/netI 0.0508
_diffrn_reflns_limit_h_max 18
_diffrn_reflns_limit_h_min -17
_diffrn_reflns_limit_k_max 17
_diffrn_reflns_limit_k_min 0
_diffrn_reflns_limit_l_max 6
_diffrn_reflns_limit_l_min -15
_diffrn_reflns_number 5294
_diffrn_reflns_theta_full 29.97
_diffrn_reflns_theta_max 29.97
_diffrn_reflns_theta_min 2.72
_diffrn_standards_decay_% 0
_diffrn_standards_interval_count 150
_diffrn_standards_number 3
_exptl_absorpt_coefficient_mu 9.661
_exptl_absorpt_correction_T_max 0.5120
_exptl_absorpt_correction_T_min 0.2482
_exptl_absorpt_correction_type psi-scan
_exptl_absorpt_process_details '(North <i>et al.</i>, 1968)'
_exptl_crystal_colour yellow
_exptl_crystal_density_diffrn 2.235
_exptl_crystal_density_method 'not measured'
_exptl_crystal_description plate
_exptl_crystal_F_000 1080
_exptl_crystal_size_max 0.20
_exptl_crystal_size_mid 0.10
_exptl_crystal_size_min 0.08
_refine_diff_density_max 3.470
_refine_diff_density_min -3.490
_refine_ls_extinction_method none
_refine_ls_goodness_of_fit_ref 1.021
_refine_ls_hydrogen_treatment constr
_refine_ls_matrix_type full
_refine_ls_number_parameters 182
_refine_ls_number_reflns 5006
_refine_ls_number_restraints 0
_refine_ls_restrained_S_all 1.021
_refine_ls_R_factor_all 0.0925
_refine_ls_R_factor_gt 0.0616
_refine_ls_shift/su_max 0.001
_refine_ls_shift/su_mean 0.000
_refine_ls_structure_factor_coef Fsqd
_refine_ls_weighting_details 'calc w=1/[\s^2^(Fo^2^)+(0.1625P)^2^] where P=(Fo^2^+2Fc^2^)/3'
_refine_ls_weighting_scheme calc
_refine_ls_wR_factor_gt 0.1865
_refine_ls_wR_factor_ref 0.2121
_reflns_number_gt 3621
_reflns_number_total 5006
_reflns_threshold_expression 'I > 2\s(I)'
_cod_data_source_file zs2007.cif
_cod_data_source_block I
_cod_original_cell_volume 1721.8(8)
_cod_original_sg_symbol_H-M 'P 21/n'
_cod_database_code 2223598
_cod_database_fobs_code 2223598

loop_
_symmetry_equiv_pos_as_xyz
'x, y, z'
'-x+1/2, y+1/2, -z+1/2'
'-x, -y, -z'
'x-1/2, -y-1/2, z-1/2'

loop_
_atom_site_type_symbol
_atom_site_label
_atom_site_fract_x
_atom_site_fract_y
_atom_site_fract_z
_atom_site_U_iso_or_equiv
_atom_site_adp_type
_atom_site_calc_flag
_atom_site_refinement_flags
_atom_site_occupancy
_atom_site_disorder_assembly
_atom_site_disorder_group
Ir Ir1 0.44162(3) 0.04859(3) 0.10915(3) 0.03051(16) Uani d . 1 . .
I I1 0.43226(8) -0.33173(7) 0.19002(9) 0.0577(3) Uani d . 1 . .
S S1 0.6607(2) 0.1519(2) 0.0834(3) 0.0444(6) Uani d . 1 . .
N N1 0.5900(6) -0.0006(7) 0.2111(8) 0.0347(17) Uani d . 1 . .
N N2 0.5455(7) 0.0923(7) -0.0044(8) 0.0360(17) Uani d . 1 . .
C C2 0.6748(8) 0.0563(8) 0.1992(11) 0.037(2) Uani d . 1 . .
C C3 0.7773(9) 0.0412(11) 0.2784(13) 0.053(3) Uani d . 1 . .
C C4 0.7850(9) -0.0313(12) 0.3700(13) 0.054(3) Uani d . 1 . .
C C5 0.7009(11) -0.0948(10) 0.3812(11) 0.049(3) Uani d . 1 . .
C C6 0.6016(10) -0.0797(10) 0.3026(10) 0.046(2) Uani d . 1 . .
H H2 0.5119 0.1449 -0.0563 0.043 Uiso calc R 1 . .
H H3 0.8367 0.0801 0.2670 0.064 Uiso calc R 1 . .
H H4 0.8493 -0.0379 0.4267 0.064 Uiso calc R 1 . .
H H5 0.7093 -0.1484 0.4412 0.059 Uiso calc R 1 . .
H H6 0.5435 -0.1222 0.3110 0.055 Uiso calc R 1 . .
C C11 0.3852(11) 0.2107(12) 0.1475(14) 0.058(3) Uani d . 1 . .
C C12 0.4010(9) 0.1434(11) 0.2566(11) 0.046(3) Uani d . 1 . .
C C13 0.3359(9) 0.0464(9) 0.2330(12) 0.044(3) Uani d . 1 . .
C C14 0.2687(12) 0.0600(12) 0.1115(14) 0.061(4) Uani d . 1 . .
C C15 0.3039(13) 0.1527(13) 0.0590(12) 0.062(4) Uani d . 1 . .
C C16 0.4361(18) 0.3130(13) 0.133(2) 0.103(9) Uani d . 1 . .
C C17 0.4780(12) 0.1724(16) 0.3763(15) 0.082(6) Uani d . 1 . .
C C18 0.3265(16) -0.0390(11) 0.3278(17) 0.067(4) Uani d . 1 . .
C C19 0.1763(11) -0.016(2) 0.059(2) 0.092(7) Uani d . 1 . .
C C20 0.2544(17) 0.2022(18) -0.0683(16) 0.102(8) Uani d . 1 . .
H H16A 0.4104 0.3393 0.0513 0.123 Uiso calc R 1 . .
H H16B 0.5119 0.3024 0.1474 0.123 Uiso calc R 1 . .
H H16C 0.4199 0.3658 0.1890 0.123 Uiso calc R 1 . .
H H17A 0.5124 0.2411 0.3677 0.098 Uiso calc R 1 . .
H H17B 0.5309 0.1157 0.3970 0.098 Uiso calc R 1 . .
H H17C 0.4390 0.1787 0.4394 0.098 Uiso calc R 1 . .
H H18A 0.2779 -0.0956 0.2912 0.080 Uiso calc R 1 . .
H H18B 0.3002 -0.0048 0.3920 0.080 Uiso calc R 1 . .
H H18C 0.3954 -0.0705 0.3602 0.080 Uiso calc R 1 . .
H H19A 0.1715 -0.0727 0.1177 0.111 Uiso calc R 1 . .
H H19B 0.1881 -0.0498 -0.0135 0.111 Uiso calc R 1 . .
H H19C 0.1110 0.0247 0.0413 0.111 Uiso calc R 1 . .
H H20A 0.2943 0.2659 -0.0816 0.122 Uiso calc R 1 . .
H H20B 0.1815 0.2226 -0.0718 0.122 Uiso calc R 1 . .
H H20C 0.2568 0.1484 -0.1298 0.122 Uiso calc R 1 . .

loop_
_atom_site_aniso_label
_atom_site_aniso_U_11
_atom_site_aniso_U_22
_atom_site_aniso_U_33
_atom_site_aniso_U_12
_atom_site_aniso_U_13
_atom_site_aniso_U_23
Ir1 0.0272(2) 0.0357(2) 0.0303(2) 0.00425(13) 0.00992(14) 0.00336(13)
I1 0.0620(5) 0.0496(5) 0.0624(6) -0.0088(4) 0.0159(4) 0.0109(4)
S1 0.0439(14) 0.0407(13) 0.0502(15) -0.0105(11) 0.0143(11) -0.0015(11)
N1 0.031(4) 0.033(4) 0.043(5) 0.005(3) 0.015(3) -0.003(3)
N2 0.036(4) 0.032(4) 0.040(4) 0.007(3) 0.008(3) 0.006(3)
C2 0.030(5) 0.035(5) 0.049(6) -0.001(3) 0.012(4) 0.000(4)
C3 0.025(5) 0.074(9) 0.059(8) -0.002(5) 0.007(5) -0.023(6)
C4 0.027(5) 0.076(9) 0.051(7) 0.002(5) -0.007(5) -0.010(6)
C5 0.058(7) 0.044(6) 0.040(6) 0.006(5) 0.000(5) 0.001(5)
C6 0.054(7) 0.046(6) 0.039(5) 0.012(5) 0.014(5) 0.004(5)
C11 0.051(7) 0.059(8) 0.067(8) 0.016(6) 0.024(6) 0.012(6)
C12 0.034(5) 0.056(6) 0.053(6) 0.004(5) 0.020(5) -0.012(5)
C13 0.032(5) 0.048(6) 0.052(7) 0.002(4) 0.011(5) -0.011(5)
C14 0.047(7) 0.081(10) 0.055(8) 0.009(6) 0.007(6) -0.018(7)
C15 0.068(9) 0.081(10) 0.045(7) 0.015(7) 0.028(6) -0.008(7)
C16 0.14(2) 0.045(8) 0.16(2) 0.032(10) 0.095(18) 0.038(10)
C17 0.048(8) 0.128(16) 0.066(9) -0.007(8) 0.007(7) -0.059(10)
C18 0.086(12) 0.045(7) 0.083(11) -0.004(7) 0.052(10) 0.012(7)
C19 0.030(6) 0.138(17) 0.112(16) -0.018(9) 0.021(8) -0.055(14)
C20 0.104(15) 0.132(17) 0.070(11) 0.086(14) 0.022(10) 0.045(11)

loop_
_atom_type_symbol
_atom_type_description
_atom_type_scat_dispersion_real
_atom_type_scat_dispersion_imag
_atom_type_scat_source
Ir Ir -1.4442 7.9887 'International Tables Vol C Tables 4.2.6.8 and 6.1.1.4'
I I -0.4742 1.8119 'International Tables Vol C Tables 4.2.6.8 and 6.1.1.4'
S S 0.1246 0.1234 'International Tables Vol C Tables 4.2.6.8 and 6.1.1.4'
C C 0.0033 0.0016 'International Tables Vol C Tables 4.2.6.8 and 6.1.1.4'
H H 0.0000 0.0000 'International Tables Vol C Tables 4.2.6.8 and 6.1.1.4'
N N 0.0061 0.0033 'International Tables Vol C Tables 4.2.6.8 and 6.1.1.4'

loop_
_geom_angle_atom_site_label_1
_geom_angle_atom_site_label_2
_geom_angle_atom_site_label_3
_geom_angle_site_symmetry_1
_geom_angle_site_symmetry_3
_geom_angle
_geom_angle_publ_flag
N1 Ir1 N2 . 3_655 84.3(3) yes
N1 Ir1 N2 . . 77.6(3) yes
N2 Ir1 N2 3_655 . 74.1(4) yes
N1 Ir1 C11 . . 117.0(5) ?
N2 Ir1 C11 . . 100.1(4) ?
N2 Ir1 C11 3_655 . 156.7(5) ?
N1 Ir1 C12 . . 94.2(4) ?
N2 Ir1 C12 . . 128.3(4) ?
N2 Ir1 C12 3_655 . 156.8(4) ?
N1 Ir1 C13 . . 105.5(4) ?
N2 Ir1 C13 . . 166.1(4) ?
N2 Ir1 C13 3_655 . 119.5(4) ?
N1 Ir1 C14 . . 143.3(5) ?
N2 Ir1 C14 . . 139.0(5) ?
N2 Ir1 C14 3_655 . 105.0(4) ?
N1 Ir1 C15 . . 156.1(5) ?
N2 Ir1 C15 . . 106.5(4) ?
N2 Ir1 C15 3_655 . 119.6(5) ?
C11 Ir1 C12 . . 39.1(5) ?
C11 Ir1 C13 . . 66.2(5) ?
C11 Ir1 C14 . . 64.3(5) ?
C11 Ir1 C15 . . 39.4(6) ?
C12 Ir1 C13 . . 38.7(4) ?
C12 Ir1 C14 . . 63.4(5) ?
C12 Ir1 C15 . . 64.4(5) ?
C13 Ir1 C14 . . 38.9(5) ?
C13 Ir1 C15 . . 65.1(5) ?
C14 Ir1 C15 . . 37.1(6) ?
C2 S1 N2 . . 94.9(5) .
C2 N1 C6 . . 118.7(10) ?
C2 N1 Ir1 . . 117.8(7) ?
C6 N1 Ir1 . . 122.8(7) ?
Ir1 N2 Ir1 3_655 . 105.9(4) yes
S1 N2 Ir1 . . 109.2(4) .
S1 N2 Ir1 . 3_655 119.6(4) .
S1 N2 H2 . . 107.2 ?
Ir1 N2 H2 3_655 . 107.2 ?
Ir1 N2 H2 . . 107.2 ?
N1 C2 S1 . . 118.6(8) ?
C3 C2 S1 . . 119.2(9) ?
N1 C2 C3 . . 122.2(11) ?
C2 C3 C4 . . 117.8(11) ?
C3 C4 C5 . . 121.4(11) ?
C4 C5 C6 . . 119.9(12) ?
C5 C6 N1 . . 119.7(12) ?
C12 C11 Ir1 . . 70.7(7) ?
C15 C11 Ir1 . . 69.2(8) ?
C16 C11 Ir1 . . 125.7(11) ?
C12 C11 C15 . . 104.6(13) ?
C12 C11 C16 . . 127.3(16) ?
C15 C11 C16 . . 128.0(17) ?
C11 C12 Ir1 . . 70.3(7) ?
C13 C12 Ir1 . . 69.6(7) ?
C17 C12 Ir1 . . 125.5(8) ?
C11 C12 C13 . . 109.8(12) ?
C11 C12 C17 . . 124.1(14) ?
C13 C12 C17 . . 126.2(14) ?
C12 C13 Ir1 . . 71.7(7) ?
C14 C13 Ir1 . . 73.4(8) ?
C18 C13 Ir1 . . 128.9(9) ?
C12 C13 C14 . . 106.3(12) ?
C12 C13 C18 . . 124.4(13) ?
C14 C13 C18 . . 128.2(13) ?
C13 C14 Ir1 . . 67.7(7) ?
C15 C14 Ir1 . . 68.2(9) ?
C19 C14 Ir1 . . 130.6(10) ?
C13 C14 C15 . . 108.2(13) ?
C13 C14 C19 . . 122.9(16) ?
C15 C14 C19 . . 129.0(17) ?
C11 C15 Ir1 . . 71.4(8) ?
C14 C15 Ir1 . . 74.7(9) ?
C20 C15 Ir1 . . 128.0(9) ?
C11 C15 C14 . . 110.5(13) ?
C11 C15 C20 . . 122.0(17) ?
C14 C15 C20 . . 126.8(17) ?
C2 C3 H3 . . 121.1 ?
C4 C3 H3 . . 121.1 ?
C3 C4 H4 . . 119.3 ?
C5 C4 H4 . . 119.3 ?
C4 C5 H5 . . 120.0 ?
C6 C5 H5 . . 120.0 ?
C5 C6 H6 . . 120.1 ?
N1 C6 H6 . . 120.1 ?
C11 C16 H16A . . 109.5 ?
C11 C16 H16B . . 109.5 ?
C11 C16 H16C . . 109.5 ?
H16A C16 H16B . . 109.5 ?
H16A C16 H16C . . 109.5 ?
H16B C16 H16C . . 109.5 ?
C12 C17 H17A . . 109.5 ?
C12 C17 H17B . . 109.5 ?
C12 C17 H17C . . 109.5 ?
H17A C17 H17B . . 109.5 ?
H17A C17 H17C . . 109.5 ?
H17B C17 H17C . . 109.5 ?
C13 C18 H18A . . 109.5 ?
C13 C18 H18B . . 109.5 ?
C13 C18 H18C . . 109.5 ?
H18A C18 H18B . . 109.5 ?
H18A C18 H18C . . 109.5 ?
H18B C18 H18C . . 109.5 ?
C14 C19 H19A . . 109.5 ?
C14 C19 H19B . . 109.5 ?
C14 C19 H19C . . 109.5 ?
H19A C19 H19B . . 109.5 ?
H19A C19 H19C . . 109.5 ?
H19B C19 H19C . . 109.5 ?
C15 C20 H20A . . 109.5 ?
C15 C20 H20B . . 109.5 ?
C15 C20 H20C . . 109.5 ?
H20A C20 H20B . . 109.5 ?
H20A C20 H20C . . 109.5 ?
H20B C20 H20C . . 109.5 ?

loop_
_geom_bond_atom_site_label_1
_geom_bond_atom_site_label_2
_geom_bond_site_symmetry_2
_geom_bond_distance
_geom_bond_publ_flag
Ir1 N1 . 2.085(9) yes
Ir1 N2 . 2.113(9) yes
Ir1 N2 3_655 2.110(9) yes
Ir1 C11 . 2.177(14) .
Ir1 C12 . 2.182(11) .
Ir1 C13 . 2.154(13) .
Ir1 C14 . 2.231(15) .
Ir1 C15 . 2.147(15) .
S1 C2 . 1.730(11) .
S1 N2 . 1.747(9) .
N1 C2 . 1.322(13) ?
N1 C6 . 1.396(15) ?
C2 C3 . 1.431(16) ?
C3 C4 . 1.35(2) ?
C4 C5 . 1.357(19) ?
C5 C6 . 1.395(17) ?
C11 C12 . 1.457(19) ?
C11 C15 . 1.46(2) ?
C11 C16 . 1.43(2) ?
C12 C13 . 1.437(16) ?
C12 C17 . 1.531(18) ?
C13 C14 . 1.46(2) ?
C13 C18 . 1.515(18) ?
C14 C15 . 1.40(2) ?
C14 C19 . 1.52(2) ?
C15 C20 . 1.56(2) ?
N2 H2 . 0.9100 ?
C3 H3 . 0.9300 ?
C4 H4 . 0.9300 ?
C5 H5 . 0.9300 ?
C6 H6 . 0.9300 ?
C16 H16A . 0.9600 ?
C16 H16B . 0.9600 ?
C16 H16C . 0.9600 ?
C17 H17A . 0.9600 ?
C17 H17B . 0.9600 ?
C17 H17C . 0.9600 ?
C18 H18A . 0.9600 ?
C18 H18B . 0.9600 ?
C18 H18C . 0.9600 ?
C19 H19A . 0.9600 ?
C19 H19B . 0.9600 ?
C19 H19C . 0.9600 ?
C20 H20A . 0.9600 ?
C20 H20B . 0.9600 ?
C20 H20C . 0.9600 ?

loop_
_geom_hbond_atom_site_label_D
_geom_hbond_atom_site_label_H
_geom_hbond_atom_site_label_A
_geom_hbond_site_symmetry_A
_geom_hbond_distance_DH
_geom_hbond_distance_HA
_geom_hbond_distance_DA
_geom_hbond_angle_DHA
_geom_hbond_publ_flag
N2 H2 I1 3_655 0.91 2.91 3.640(10) 138.5 .

loop_
_geom_torsion_atom_site_label_1
_geom_torsion_atom_site_label_2
_geom_torsion_atom_site_label_3
_geom_torsion_atom_site_label_4
_geom_torsion_site_symmetry_1
_geom_torsion_site_symmetry_2
_geom_torsion_site_symmetry_3
_geom_torsion_site_symmetry_4
_geom_torsion
_geom_torsion_publ_flag
N2 Ir1 N1 C2 3_655 . . . 106.2(8) ?
N2 Ir1 N1 C2 . . . . 31.3(8) ?
C15 Ir1 N1 C2 . . . . -71.6(14) ?
C13 Ir1 N1 C2 . . . . -134.7(8) ?
C11 Ir1 N1 C2 . . . . -63.8(9) ?
C12 Ir1 N1 C2 . . . . -97.1(8) ?
C14 Ir1 N1 C2 . . . . -146.2(9) ?
N2 Ir1 N1 C6 3_655 . . . -83.1(9) ?
N2 Ir1 N1 C6 . . . . -158.0(9) ?
C15 Ir1 N1 C6 . . . . 99.1(14) ?
C13 Ir1 N1 C6 . . . . 36.0(9) ?
C11 Ir1 N1 C6 . . . . 106.9(9) ?
C12 Ir1 N1 C6 . . . . 73.6(9) ?
C14 Ir1 N1 C6 . . . . 24.5(12) ?
C2 S1 N2 Ir1 . . . 3_655 -78.5(6) ?
C2 S1 N2 Ir1 . . . . 43.6(5) ?
N1 Ir1 N2 S1 . . . . -42.5(4) ?
N2 Ir1 N2 S1 3_655 . . . -130.0(6) ?
C15 Ir1 N2 S1 . . . . 113.2(6) ?
C13 Ir1 N2 S1 . . . . 62.1(17) ?
C11 Ir1 N2 S1 . . . . 73.2(6) ?
C12 Ir1 N2 S1 . . . . 43.1(7) ?
C14 Ir1 N2 S1 . . . . 135.3(6) ?
N1 Ir1 N2 Ir1 . . . 3_655 87.6(4) ?
N2 Ir1 N2 Ir1 3_655 . . 3_655 0.0 ?
C15 Ir1 N2 Ir1 . . . 3_655 -116.8(5) ?
C13 Ir1 N2 Ir1 . . . 3_655 -167.8(15) ?
C11 Ir1 N2 Ir1 . . . 3_655 -156.8(5) ?
C12 Ir1 N2 Ir1 . . . 3_655 173.1(4) ?
C14 Ir1 N2 Ir1 . . . 3_655 -94.7(7) ?
C6 N1 C2 C3 . . . . -1.4(16) ?
Ir1 N1 C2 C3 . . . . 169.7(8) ?
C6 N1 C2 S1 . . . . 178.4(8) ?
Ir1 N1 C2 S1 . . . . -10.5(11) ?
N2 S1 C2 N1 . . . . -21.7(9) ?
N2 S1 C2 C3 . . . . 158.2(9) ?
N1 C2 C3 C4 . . . . -2.2(18) ?
S1 C2 C3 C4 . . . . 177.9(9) ?
C2 C3 C4 C5 . . . . 5(2) ?
C3 C4 C5 C6 . . . . -5(2) ?
C4 C5 C6 N1 . . . . 1.3(19) ?
C2 N1 C6 C5 . . . . 1.9(16) ?
Ir1 N1 C6 C5 . . . . -168.7(8) ?
N1 Ir1 C11 C16 . . . . 62.4(18) ?
N2 Ir1 C11 C16 3_655 . . . -92(2) ?
N2 Ir1 C11 C16 . . . . -18.7(18) ?
C15 Ir1 C11 C16 . . . . -123(2) ?
C13 Ir1 C11 C16 . . . . 158.4(18) ?
C12 Ir1 C11 C16 . . . . 123(2) ?
C14 Ir1 C11 C16 . . . . -158.7(19) ?
N1 Ir1 C11 C12 . . . . -60.2(8) ?
N2 Ir1 C11 C12 3_655 . . . 145.6(9) ?
N2 Ir1 C11 C12 . . . . -141.3(7) ?
C15 Ir1 C11 C12 . . . . 114.8(11) ?
C13 Ir1 C11 C12 . . . . 35.8(7) ?
C14 Ir1 C11 C12 . . . . 78.7(8) ?
N1 Ir1 C11 C15 . . . . -175.0(7) ?
N2 Ir1 C11 C15 3_655 . . . 30.7(15) ?
N2 Ir1 C11 C15 . . . . 103.8(8) ?
C13 Ir1 C11 C15 . . . . -79.1(9) ?
C12 Ir1 C11 C15 . . . . -114.8(11) ?
C14 Ir1 C11 C15 . . . . -36.1(8) ?
C16 C11 C12 C13 . . . . -179.2(14) ?
C15 C11 C12 C13 . . . . 2.7(13) ?
Ir1 C11 C12 C13 . . . . -58.5(8) ?
C16 C11 C12 C17 . . . . -1(2) ?
C15 C11 C12 C17 . . . . -178.7(11) ?
Ir1 C11 C12 C17 . . . . 120.1(11) ?
C16 C11 C12 Ir1 . . . . -120.7(15) ?
C15 C11 C12 Ir1 . . . . 61.2(9) ?
N1 Ir1 C12 C13 . . . . -109.7(7) ?
N2 Ir1 C12 C13 3_655 . . . -24.3(14) ?
N2 Ir1 C12 C13 . . . . 172.8(6) ?
C15 Ir1 C12 C13 . . . . 81.4(8) ?
C11 Ir1 C12 C13 . . . . 121.1(11) ?
C14 Ir1 C12 C13 . . . . 39.9(8) ?
N1 Ir1 C12 C11 . . . . 129.2(8) ?
N2 Ir1 C12 C11 3_655 . . . -145.4(10) ?
N2 Ir1 C12 C11 . . . . 51.7(9) ?
C15 Ir1 C12 C11 . . . . -39.7(9) ?
C13 Ir1 C12 C11 . . . . -121.1(11) ?
C14 Ir1 C12 C11 . . . . -81.2(9) ?
N1 Ir1 C12 C17 . . . . 10.8(14) ?
N2 Ir1 C12 C17 3_655 . . . 96.2(15) ?
N2 Ir1 C12 C17 . . . . -66.7(15) ?
C15 Ir1 C12 C17 . . . . -158.1(15) ?
C13 Ir1 C12 C17 . . . . 120.5(16) ?
C11 Ir1 C12 C17 . . . . -118.4(16) ?
C14 Ir1 C12 C17 . . . . 160.4(15) ?
C11 C12 C13 C14 . . . . -6.9(13) ?
C17 C12 C13 C14 . . . . 174.6(12) ?
Ir1 C12 C13 C14 . . . . -65.8(8) ?
C11 C12 C13 C18 . . . . -176.0(12) ?
C17 C12 C13 C18 . . . . 5.4(19) ?
Ir1 C12 C13 C18 . . . . 125.1(12) ?
C11 C12 C13 Ir1 . . . . 58.9(8) ?
C17 C12 C13 Ir1 . . . . -119.7(12) ?
N1 Ir1 C13 C12 . . . . 77.0(7) ?
N2 Ir1 C13 C12 3_655 . . . 169.3(6) ?
N2 Ir1 C13 C12 . . . . -24(2) ?
C15 Ir1 C13 C12 . . . . -79.5(8) ?
C11 Ir1 C13 C12 . . . . -36.1(8) ?
C14 Ir1 C13 C12 . . . . -114.0(11) ?
N1 Ir1 C13 C14 . . . . -169.0(7) ?
N2 Ir1 C13 C14 3_655 . . . -76.8(8) ?
N2 Ir1 C13 C14 . . . . 89.8(17) ?
C15 Ir1 C13 C14 . . . . 34.5(8) ?
C11 Ir1 C13 C14 . . . . 77.9(9) ?
C12 Ir1 C13 C14 . . . . 114.0(11) ?
N1 Ir1 C13 C18 . . . . -42.9(14) ?
N2 Ir1 C13 C18 3_655 . . . 49.4(15) ?
N2 Ir1 C13 C18 . . . . -144.1(15) ?
C15 Ir1 C13 C18 . . . . 160.6(15) ?
C11 Ir1 C13 C18 . . . . -156.0(15) ?
C12 Ir1 C13 C18 . . . . -119.9(16) ?
C14 Ir1 C13 C18 . . . . 126.1(16) ?
C12 C13 C14 C15 . . . . 8.5(14) ?
C18 C13 C14 C15 . . . . 177.1(13) ?
Ir1 C13 C14 C15 . . . . -56.1(10) ?
C12 C13 C14 C19 . . . . -170.4(13) ?
C18 C13 C14 C19 . . . . -2(2) ?
Ir1 C13 C14 C19 . . . . 125.0(13) ?
C12 C13 C14 Ir1 . . . . 64.7(8) ?
C18 C13 C14 Ir1 . . . . -126.8(13) ?
N1 Ir1 C14 C15 . . . . 139.6(8) ?
N2 Ir1 C14 C15 3_655 . . . -119.5(8) ?
N2 Ir1 C14 C15 . . . . -36.7(11) ?
C13 Ir1 C14 C15 . . . . 121.8(11) ?
C11 Ir1 C14 C15 . . . . 38.3(8) ?
C12 Ir1 C14 C15 . . . . 82.1(9) ?
N1 Ir1 C14 C13 . . . . 17.9(11) ?
N2 Ir1 C14 C13 3_655 . . . 118.7(7) ?
N2 Ir1 C14 C13 . . . . -158.4(6) ?
C15 Ir1 C14 C13 . . . . -121.8(11) ?
C11 Ir1 C14 C13 . . . . -83.4(8) ?
C12 Ir1 C14 C13 . . . . -39.7(7) ?
N1 Ir1 C14 C19 . . . . -97.1(19) ?
N2 Ir1 C14 C19 3_655 . . . 3.8(19) ?
N2 Ir1 C14 C19 . . . . 86.6(19) ?
C15 Ir1 C14 C19 . . . . 123(2) ?
C13 Ir1 C14 C19 . . . . -115(2) ?
C11 Ir1 C14 C19 . . . . 162(2) ?
C12 Ir1 C14 C19 . . . . -155(2) ?
C13 C14 C15 C11 . . . . -7.1(15) ?
C19 C14 C15 C11 . . . . 171.7(14) ?
Ir1 C14 C15 C11 . . . . -63.0(10) ?
C13 C14 C15 C20 . . . . -177.7(13) ?
C19 C14 C15 C20 . . . . 1(2) ?
Ir1 C14 C15 C20 . . . . 126.4(14) ?
C13 C14 C15 Ir1 . . . . 55.9(9) ?
C19 C14 C15 Ir1 . . . . -125.3(15) ?
C16 C11 C15 C14 . . . . -175.3(15) ?
C12 C11 C15 C14 . . . . 2.8(15) ?
Ir1 C11 C15 C14 . . . . 65.0(10) ?
C16 C11 C15 C20 . . . . -4(2) ?
C12 C11 C15 C20 . . . . 174.0(12) ?
Ir1 C11 C15 C20 . . . . -123.8(13) ?
C16 C11 C15 Ir1 . . . . 119.7(16) ?
C12 C11 C15 Ir1 . . . . -62.2(8) ?
N1 Ir1 C15 C14 . . . . -107.4(13) ?
N2 Ir1 C15 C14 3_655 . . . 75.1(9) ?
N2 Ir1 C15 C14 . . . . 155.9(8) ?
C13 Ir1 C15 C14 . . . . -36.0(8) ?
C11 Ir1 C15 C14 . . . . -118.3(12) ?
C12 Ir1 C15 C14 . . . . -79.0(9) ?
N1 Ir1 C15 C11 . . . . 10.9(16) ?
N2 Ir1 C15 C11 3_655 . . . -166.5(7) ?
N2 Ir1 C15 C11 . . . . -85.8(8) ?
C13 Ir1 C15 C11 . . . . 82.3(8) ?
C12 Ir1 C15 C11 . . . . 39.3(8) ?
C14 Ir1 C15 C11 . . . . 118.3(12) ?
N1 Ir1 C15 C20 . . . . 127.5(16) ?
N2 Ir1 C15 C20 3_655 . . . -50.0(19) ?
N2 Ir1 C15 C20 . . . . 30.8(19) ?
C13 Ir1 C15 C20 . . . . -161(2) ?
C11 Ir1 C15 C20 . . . . 117(2) ?
C12 Ir1 C15 C20 . . . . 156(2) ?
C14 Ir1 C15 C20 . . . . -125(2) ?
